data_7111955
loop_
_publ_author_name
'Qi-Long Peng'
'Shi-Peng Luo'
'Xiao-Er Xia'
'Liang-Xian Liu'
'Pei-Qiang Huang'

_publ_section_title
;
 The four-step total synthesis of (--)-chaetominine
;
_journal_name_full Chem.Commun.
_journal_page_first 1986
_journal_paper_doi 10.1039/c3cc48833k
_journal_volume 50
_journal_year 2014
_chemical_absolute_configuration rm
_chemical_formula_moiety 'C22 H18 N4 O4'
_chemical_formula_sum 'C22 H18 N4 O4'
_chemical_formula_weight 420.42
_chemical_name_systematic
; 
 ? 
;
_space_group_IT_number 5
_symmetry_cell_setting monoclinic
_symmetry_space_group_name_Hall 'C 2y'
_symmetry_space_group_name_H-M 'C 1 2 1'
_atom_sites_solution_hydrogens geom
_atom_sites_solution_primary direct
_atom_sites_solution_secondary difmap
_audit_creation_method SHELXL-97
_cell_angle_alpha 90.00
_cell_angle_beta 95.562(6)
_cell_angle_gamma 90.00
_cell_formula_units_Z 4
_cell_length_a 27.1139(17)
_cell_length_b 8.5424(5)
_cell_length_c 8.8326(6)
_cell_measurement_temperature 173(2)
_cell_volume 2036.2(2)
_computing_cell_refinement 'Bruker FRAMBO'
_computing_data_collection 'Bruker FRAMBO'
_computing_data_reduction 'Bruker SAINT'
_computing_molecular_graphics 'Bruker SHELXTL'
_computing_publication_material 'Bruker SHELXTL'
_computing_structure_refinement 'Bruker SHELXTL'
_computing_structure_solution 'Bruker SHELXTL'
_diffrn_ambient_temperature 173(2)
_diffrn_measured_fraction_theta_full 0.995
_diffrn_measured_fraction_theta_max 0.908
_diffrn_measurement_device_type 'multiwire proportional'
_diffrn_measurement_method '\f and \w scan'
_diffrn_radiation_monochromator graphite
_diffrn_radiation_source 'fine-focus sealed tube'
_diffrn_radiation_type MoK\a
_diffrn_radiation_wavelength 0.71073
_diffrn_reflns_av_R_equivalents 0.0608
_diffrn_reflns_av_sigmaI/netI 0.1479
_diffrn_reflns_limit_h_max 40
_diffrn_reflns_limit_h_min -38
_diffrn_reflns_limit_k_max 10
_diffrn_reflns_limit_k_min -12
_diffrn_reflns_limit_l_max 13
_diffrn_reflns_limit_l_min -12
_diffrn_reflns_number 13969
_diffrn_reflns_theta_full 26.00
_diffrn_reflns_theta_max 32.83
_diffrn_reflns_theta_min 2.32
_exptl_absorpt_coefficient_mu 0.099
_exptl_absorpt_correction_T_max 0.9862
_exptl_absorpt_correction_T_min 0.9775
_exptl_absorpt_correction_type multi-scan
_exptl_absorpt_process_details 'SADABS (Sheldrick, 1996)'
_exptl_crystal_colour colourless
_exptl_crystal_density_diffrn 1.371
_exptl_crystal_density_method 'not measured'
_exptl_crystal_description needle
_exptl_crystal_F_000 880
_exptl_crystal_size_max 0.23
_exptl_crystal_size_mid 0.20
_exptl_crystal_size_min 0.14
_refine_diff_density_max 0.209
_refine_diff_density_min -0.219
_refine_diff_density_rms 0.039
_refine_ls_abs_structure_details 'Flack H D (1983), Acta Cryst. A39, 876-881'
_refine_ls_abs_structure_Flack 0.0(8)
_refine_ls_extinction_method none
_refine_ls_goodness_of_fit_ref 0.767
_refine_ls_hydrogen_treatment mixed
_refine_ls_matrix_type full
_refine_ls_number_parameters 360
_refine_ls_number_reflns 6100
_refine_ls_number_restraints 1
_refine_ls_restrained_S_all 0.767
_refine_ls_R_factor_all 0.1265
_refine_ls_R_factor_gt 0.0496
_refine_ls_shift/su_max 0.000
_refine_ls_shift/su_mean 0.000
_refine_ls_structure_factor_coef Fsqd
_refine_ls_weighting_details 'calc w=1/[\s^2^(Fo^2^)+(0.0198P)^2^+0.0000P] where P=(Fo^2^+2Fc^2^)/3'
_refine_ls_weighting_scheme calc
_refine_ls_wR_factor_gt 0.0589
_refine_ls_wR_factor_ref 0.0688
_reflns_number_gt 2801
_reflns_number_total 6100
_reflns_threshold_expression >2sigma(I)
_cod_data_source_file c3cc48833k.txt
_cod_data_source_block y
_cod_depositor_comments
;

2018-03-15
Z value and formula fixed to values more according to usual
chemical conventions.                 miguel
;
_cod_original_formula_sum 'C44 H40 N8 O10'
_cod_original_formula_weight 840.84
_cod_original_formula_units_Z 2
_cod_original_sg_symbol_H-M 'C 2'
_cod_database_code 7111955

loop_
_symmetry_equiv_pos_as_xyz
'x, y, z'
'-x, y, -z'
'x+1/2, y+1/2, z'
'-x+1/2, y+1/2, -z'

loop_
_atom_site_label
_atom_site_type_symbol
_atom_site_fract_x
_atom_site_fract_y
_atom_site_fract_z
_atom_site_U_iso_or_equiv
_atom_site_adp_type
_atom_site_occupancy
_atom_site_symmetry_multiplicity
_atom_site_calc_flag
O4 O 0.13188(6) -1.13388(16) -0.45007(17) 0.0350(4) Uani 1 1 d
N2 N 0.15446(6) -1.07618(18) -0.06226(18) 0.0277(4) Uani 1 1 d
O2 O 0.11620(5) -0.88075(16) 0.05199(16) 0.0395(4) Uani 1 1 d
N3 N 0.08283(6) -0.74070(18) -0.21695(19) 0.0303(4) Uani 1 1 d
C13 C 0.15108(8) -0.8892(2) -0.3177(2) 0.0256(5) Uani 1 1 d
C12 C 0.10744(7) -0.8913(2) -0.2224(2) 0.0260(5) Uani 1 1 d
C8 C 0.16702(7) -1.0570(2) -0.3462(2) 0.0250(5) Uani 1 1 d
C7 C 0.16978(7) -1.1527(2) -0.1969(2) 0.0282(5) Uani 1 1 d
C4 C 0.21962(8) -1.0678(2) -0.3886(2) 0.0284(5) Uani 1 1 d
C3 C 0.25042(8) -1.1381(2) -0.2732(2) 0.0313(5) Uani 1 1 d
N1 N 0.22265(6) -1.18181(19) -0.1533(2) 0.0324(4) Uani 1 1 d
C14 C 0.03316(8) -0.7292(2) -0.2677(3) 0.0380(6) Uani 1 1 d
C11 C 0.12539(7) -0.9480(2) -0.0634(2) 0.0278(5) Uani 1 1 d
C9 C 0.23430(9) -1.1647(3) -0.0016(3) 0.0421(6) Uani 1 1 d
N4 N 0.09375(7) -0.47147(19) -0.1568(3) 0.0551(6) Uani 1 1 d
O1 O 0.27560(6) -1.1765(2) 0.06461(18) 0.0688(6) Uani 1 1 d
C2 C 0.30086(8) -1.1541(2) -0.2816(3) 0.0365(6) Uani 1 1 d
C5 C 0.23935(9) -1.0108(3) -0.5152(3) 0.0385(6) Uani 1 1 d
C15 C 0.01444(9) -0.5702(2) -0.2702(3) 0.0482(7) Uani 1 1 d
C10 C 0.18800(8) -1.1230(3) 0.0707(3) 0.0357(6) Uani 1 1 d
C1 C 0.31962(10) -1.0945(2) -0.4083(3) 0.0425(6) Uani 1 1 d
C17 C 0.10970(9) -0.6130(3) -0.1609(3) 0.0437(6) Uani 1 1 d
C6 C 0.28992(10) -1.0253(3) -0.5235(3) 0.0472(7) Uani 1 1 d
C16 C 0.04473(9) -0.4490(3) -0.2132(3) 0.0596(8) Uani 1 1 d
C22 C 0.16830(12) -1.2558(3) 0.1625(3) 0.0503(7) Uani 1 1 d
C18 C -0.03388(10) -0.5381(3) -0.3336(4) 0.0679(9) Uani 1 1 d
C21 C 0.02661(12) -0.2945(3) -0.2166(5) 0.0939(14) Uani 1 1 d
C19 C -0.05079(12) -0.3865(4) -0.3437(5) 0.0961(13) Uani 1 1 d
C20 C -0.02082(13) -0.2672(4) -0.2807(6) 0.1139(16) Uani 1 1 d
O5 O -0.09087(7) -0.91891(18) -0.3472(2) 0.0387(4) Uani 1 1 d
O3 O 0.00939(6) -0.84608(16) -0.30916(19) 0.0508(5) Uani 1 1 d
H1 H -0.0983(7) -0.917(2) -0.260(2) 0.031(7) Uiso 1 1 d
H2 H 0.1420(6) -0.8448(18) -0.4215(19) 0.014(4) Uiso 1 1 d
H3 H 0.1777(7) -0.831(2) -0.262(2) 0.027(5) Uiso 1 1 d
H4 H -0.0613(11) -0.889(4) -0.357(4) 0.093(12) Uiso 1 1 d
H5 H 0.3523(8) -1.103(2) -0.407(2) 0.029(6) Uiso 1 1 d
H6 H 0.1375(9) -1.224(3) 0.207(2) 0.052(7) Uiso 1 1 d
H7 H 0.1444(8) -0.627(2) -0.124(2) 0.038(6) Uiso 1 1 d
H8 H 0.3214(7) -1.208(2) -0.201(2) 0.031(6) Uiso 1 1 d
H9 H 0.0833(7) -0.9664(19) -0.2697(18) 0.023(5) Uiso 1 1 d
H10 H 0.1943(11) -1.282(3) 0.252(3) 0.090(10) Uiso 1 1 d
H11 H 0.1533(6) -1.248(2) -0.2096(18) 0.025(5) Uiso 1 1 d
H12 H 0.3026(8) -0.991(3) -0.616(2) 0.049(7) Uiso 1 1 d
H13 H 0.2187(7) -0.963(2) -0.591(2) 0.033(6) Uiso 1 1 d
H14 H 0.1944(7) -1.037(2) 0.132(2) 0.032(6) Uiso 1 1 d
H15 H 0.1598(9) -1.346(3) 0.094(3) 0.073(9) Uiso 1 1 d
H16 H 0.1210(10) -1.080(3) -0.518(3) 0.068(10) Uiso 1 1 d
H17 H -0.0545(8) -0.629(3) -0.379(2) 0.057(7) Uiso 1 1 d
H18 H -0.0288(12) -0.162(4) -0.288(3) 0.115(11) Uiso 1 1 d
H19 H -0.0864(12) -0.376(4) -0.393(4) 0.125(12) Uiso 1 1 d
H20 H 0.0478(11) -0.202(4) -0.164(3) 0.118(12) Uiso 1 1 d

loop_
_atom_site_aniso_label
_atom_site_aniso_U_11
_atom_site_aniso_U_22
_atom_site_aniso_U_33
_atom_site_aniso_U_23
_atom_site_aniso_U_13
_atom_site_aniso_U_12
O4 0.0378(9) 0.0271(8) 0.0369(9) -0.0027(7) -0.0127(8) -0.0002(7)
N2 0.0294(10) 0.0224(8) 0.0302(10) 0.0029(8) -0.0023(8) 0.0021(8)
O2 0.0446(10) 0.0377(8) 0.0369(9) -0.0012(7) 0.0076(8) 0.0028(8)
N3 0.0226(10) 0.0202(8) 0.0468(11) -0.0014(8) -0.0037(9) -0.0006(8)
C13 0.0253(11) 0.0215(10) 0.0282(11) 0.0021(10) -0.0072(10) -0.0001(9)
C12 0.0212(11) 0.0165(10) 0.0389(13) -0.0020(9) -0.0045(10) -0.0003(9)
C8 0.0231(11) 0.0247(10) 0.0259(11) 0.0010(9) -0.0053(9) 0.0014(9)
C7 0.0258(12) 0.0211(10) 0.0364(12) 0.0020(10) -0.0030(10) -0.0019(9)
C4 0.0303(12) 0.0213(10) 0.0329(12) -0.0079(9) -0.0005(10) -0.0021(9)
C3 0.0295(12) 0.0207(11) 0.0427(13) -0.0042(10) -0.0011(11) -0.0002(9)
N1 0.0242(10) 0.0348(10) 0.0367(11) 0.0080(8) -0.0048(9) 0.0052(8)
C14 0.0235(12) 0.0337(13) 0.0566(16) 0.0058(11) 0.0024(12) 0.0048(11)
C11 0.0213(12) 0.0266(11) 0.0356(13) 0.0049(10) 0.0028(10) -0.0063(9)
C9 0.0353(15) 0.0451(14) 0.0434(14) 0.0177(12) -0.0093(12) 0.0023(12)
N4 0.0353(12) 0.0230(10) 0.1049(18) -0.0071(11) -0.0032(12) -0.0013(9)
O1 0.0344(10) 0.1134(15) 0.0548(11) 0.0239(11) -0.0148(9) 0.0035(11)
C2 0.0293(13) 0.0297(12) 0.0497(15) -0.0036(12) -0.0003(12) 0.0046(10)
C5 0.0439(17) 0.0354(12) 0.0357(14) 0.0004(11) 0.0026(13) 0.0005(12)
C15 0.0307(14) 0.0267(12) 0.086(2) 0.0002(12) -0.0024(13) 0.0019(11)
C10 0.0394(14) 0.0335(13) 0.0319(13) 0.0059(11) -0.0087(11) 0.0018(11)
C1 0.0276(14) 0.0320(13) 0.0688(19) -0.0128(13) 0.0103(14) 0.0002(11)
C17 0.0261(13) 0.0332(14) 0.0696(17) -0.0031(11) -0.0062(12) -0.0023(11)
C6 0.0562(19) 0.0352(14) 0.0531(17) -0.0045(13) 0.0210(16) -0.0008(13)
C16 0.0342(15) 0.0265(13) 0.118(2) 0.0024(14) 0.0080(16) 0.0050(11)
C22 0.058(2) 0.0461(16) 0.0462(17) 0.0135(14) 0.0025(16) 0.0061(15)
C18 0.0342(16) 0.0364(15) 0.131(3) 0.0079(16) -0.0018(17) 0.0080(13)
C21 0.042(2) 0.0314(16) 0.207(4) -0.001(2) 0.005(2) 0.0019(13)
C19 0.0403(18) 0.0471(18) 0.196(4) 0.015(2) -0.014(2) 0.0135(16)
C20 0.061(2) 0.0289(17) 0.251(5) 0.012(2) 0.008(3) 0.0166(17)
O5 0.0312(11) 0.0473(10) 0.0366(11) -0.0066(9) -0.0024(9) 0.0012(8)
O3 0.0245(9) 0.0284(9) 0.0965(14) -0.0127(9) -0.0090(9) -0.0024(7)

loop_
_atom_type_symbol
_atom_type_description
_atom_type_scat_dispersion_real
_atom_type_scat_dispersion_imag
_atom_type_scat_source
C C 0.0033 0.0016 'International Tables Vol C Tables 4.2.6.8 and 6.1.1.4'
H H 0.0000 0.0000 'International Tables Vol C Tables 4.2.6.8 and 6.1.1.4'
N N 0.0061 0.0033 'International Tables Vol C Tables 4.2.6.8 and 6.1.1.4'
O O 0.0106 0.0060 'International Tables Vol C Tables 4.2.6.8 and 6.1.1.4'

loop_
_geom_angle_atom_site_label_1
_geom_angle_atom_site_label_2
_geom_angle_atom_site_label_3
_geom_angle
C11 N2 C7 124.93(16)
C11 N2 C10 122.90(18)
C7 N2 C10 109.13(16)
C17 N3 C14 121.71(18)
C17 N3 C12 119.03(17)
C14 N3 C12 119.27(17)
C12 C13 C8 109.24(16)
N3 C12 C13 113.19(16)
N3 C12 C11 110.98(17)
C13 C12 C11 108.60(16)
O4 C8 C4 113.70(16)
O4 C8 C13 111.03(16)
C4 C8 C13 112.82(16)
O4 C8 C7 106.28(15)
C4 C8 C7 102.10(15)
C13 C8 C7 110.31(16)
N2 C7 N1 102.17(15)
N2 C7 C8 117.76(16)
N1 C7 C8 106.14(17)
C5 C4 C3 119.7(2)
C5 C4 C8 129.07(18)
C3 C4 C8 111.05(19)
C2 C3 C4 122.0(2)
C2 C3 N1 128.16(19)
C4 C3 N1 109.82(18)
C9 N1 C3 128.68(18)
C9 N1 C7 111.65(19)
C3 N1 C7 109.72(16)
O3 C14 N3 120.48(19)
O3 C14 C15 125.88(19)
N3 C14 C15 113.61(19)
O2 C11 N2 122.95(18)
O2 C11 C12 123.41(18)
N2 C11 C12 113.57(18)
O1 C9 N1 125.6(2)
O1 C9 C10 125.6(2)
N1 C9 C10 108.73(19)
C17 N4 C16 115.6(2)
C1 C2 C3 117.0(2)
C4 C5 C6 118.4(2)
C16 C15 C18 119.8(2)
C16 C15 C14 120.0(2)
C18 C15 C14 120.1(2)
N2 C10 C9 101.67(18)
N2 C10 C22 114.02(19)
C9 C10 C22 113.6(2)
C6 C1 C2 121.9(2)
N4 C17 N3 126.0(2)
C1 C6 C5 120.9(3)
C15 C16 N4 122.8(2)
C15 C16 C21 120.0(2)
N4 C16 C21 117.2(2)
C19 C18 C15 120.2(3)
C20 C21 C16 118.6(3)
C18 C19 C20 119.2(3)
C21 C20 C19 122.0(3)

loop_
_geom_bond_atom_site_label_1
_geom_bond_atom_site_label_2
_geom_bond_distance
O4 C8 1.418(2)
N2 C11 1.349(2)
N2 C7 1.453(3)
N2 C10 1.469(2)
O2 C11 1.216(2)
N3 C17 1.377(3)
N3 C14 1.381(2)
N3 C12 1.452(2)
C13 C12 1.517(3)
C13 C8 1.525(3)
C12 C11 1.520(3)
C8 C4 1.512(3)
C8 C7 1.547(3)
C7 N1 1.469(2)
C4 C5 1.375(3)
C4 C3 1.390(3)
C3 C2 1.384(3)
C3 N1 1.408(3)
N1 C9 1.355(3)
C14 O3 1.225(2)
C14 C15 1.450(3)
C9 O1 1.216(2)
C9 C10 1.505(3)
N4 C17 1.286(3)
N4 C16 1.387(3)
C2 C1 1.371(3)
C5 C6 1.386(3)
C15 C16 1.385(3)
C15 C18 1.401(3)
C10 C22 1.521(3)
C1 C6 1.369(3)
C16 C21 1.408(3)
C18 C19 1.373(4)
C21 C20 1.374(4)
C19 C20 1.386(4)
